data_4314742
loop_
_publ_author_name
'Kang-Wei Wang'
'Jing-Lin Chen'
'Yi-Ming Cheng'
'Min-Wen Chung'
'Cheng-Chih Hsieh'
'Gene-Hsiang Lee'
'Pi-Tai Chou'
'Kellen Chen'
'Yun Chi'

_publ_section_title
;
 Mono- versus Dinuclear Pt(II)
 6-(5-Trifluoromethyl-Pyrazol-3-yl)-2,2'-Bipyridine Complexes: Synthesis,
 Characterization, and Remarkable Difference in Luminescent Properties
;
_journal_name_full 'Inorganic Chemistry'
_journal_page_first 1372
_journal_page_last 1383
_journal_paper_doi 10.1021/ic9011313
_journal_volume 49
_journal_year 2010
_chemical_formula_sum 'C17 H11 F3 N6 Pt'
_chemical_formula_weight 551.41
_chemical_name_systematic
; 
 ? 
;
_space_group_IT_number 2
_symmetry_cell_setting triclinic
_symmetry_space_group_name_Hall '-P 1'
_symmetry_space_group_name_H-M 'P -1'
_atom_sites_solution_hydrogens geom
_atom_sites_solution_primary direct
_atom_sites_solution_secondary difmap
_audit_creation_method SHELXL-97
_cell_angle_alpha 79.286(1)
_cell_angle_beta 84.963(1)
_cell_angle_gamma 81.353(1)
_cell_formula_units_Z 2
_cell_length_a 7.3716(4)
_cell_length_b 9.7069(5)
_cell_length_c 11.7654(6)
_cell_measurement_reflns_used 3558
_cell_measurement_temperature 220(2)
_cell_measurement_theta_max 25.01
_cell_measurement_theta_min 2.16
_cell_volume 816.25(7)
_computing_cell_refinement 'Bruker SAINT'
_computing_data_collection 'Bruker SMART'
_computing_data_reduction 'Bruker SAINT'
_computing_molecular_graphics 'Bruker SHELXTL'
_computing_publication_material 'Bruker SHELXTL'
_computing_structure_refinement 'SHELXL-97 (Sheldrick, 1997)'
_computing_structure_solution 'SHELXS-97 (Sheldrick, 1990)'
_diffrn_ambient_temperature 220(2)
_diffrn_measured_fraction_theta_full 0.996
_diffrn_measured_fraction_theta_max 0.996
_diffrn_measurement_device_type 'BRUKER SMART APEXCCD area detector'
_diffrn_measurement_method 'omega scans'
_diffrn_radiation_monochromator graphite
_diffrn_radiation_source 'fine-focus sealed tube'
_diffrn_radiation_type MoK\a
_diffrn_radiation_wavelength 0.71073
_diffrn_reflns_av_R_equivalents 0.0678
_diffrn_reflns_av_sigmaI/netI 0.0715
_diffrn_reflns_limit_h_max 9
_diffrn_reflns_limit_h_min -9
_diffrn_reflns_limit_k_max 12
_diffrn_reflns_limit_k_min -12
_diffrn_reflns_limit_l_max 15
_diffrn_reflns_limit_l_min -15
_diffrn_reflns_number 10661
_diffrn_reflns_theta_full 27.50
_diffrn_reflns_theta_max 27.50
_diffrn_reflns_theta_min 2.54
_exptl_absorpt_coefficient_mu 8.643
_exptl_absorpt_correction_T_max 0.6251
_exptl_absorpt_correction_T_min 0.0784
_exptl_absorpt_correction_type multi-scan
_exptl_crystal_colour yellow
_exptl_crystal_density_diffrn 2.244
_exptl_crystal_density_meas ?
_exptl_crystal_density_method 'not measured'
_exptl_crystal_description needle
_exptl_crystal_F_000 520
_exptl_crystal_size_max 0.60
_exptl_crystal_size_mid 0.10
_exptl_crystal_size_min 0.06
_refine_diff_density_max 2.629
_refine_diff_density_min -1.652
_refine_diff_density_rms 0.193
_refine_ls_extinction_method none
_refine_ls_goodness_of_fit_ref 1.006
_refine_ls_hydrogen_treatment constr
_refine_ls_matrix_type full
_refine_ls_number_parameters 271
_refine_ls_number_reflns 3751
_refine_ls_number_restraints 0
_refine_ls_restrained_S_all 1.006
_refine_ls_R_factor_all 0.0414
_refine_ls_R_factor_gt 0.0363
_refine_ls_shift/su_max 0.001
_refine_ls_shift/su_mean 0.000
_refine_ls_structure_factor_coef Fsqd
_refine_ls_weighting_details 'calc w=1/[\s^2^(Fo^2^)+(0.0133P)^2^+0.0000P] where P=(Fo^2^+2Fc^2^)/3'
_refine_ls_weighting_scheme calc
_refine_ls_wR_factor_gt 0.0717
_refine_ls_wR_factor_ref 0.0733
_reflns_number_gt 3324
_reflns_number_total 3751
_reflns_threshold_expression >2sigma(I)
_cod_data_source_file ic9011313_si_001_1.cif
_cod_data_source_block 3a
_cod_depositor_comments
;
The following automatic conversions were performed:

'_symmetry_cell_setting' value 'Triclinic' changed to 'triclinic'
according to the built-in table from CIF Core dictionary named
'cif_core.dic' version 2.4.1 from 2010-06-29.

Automatic conversion script
Id: cif_fix_values 1646 2011-03-28 12:23:43Z adriana 

The following automatic conversions were performed:

'_exptl_crystal_density_meas' value 'not_measured' was changed to '?'
- the value is perceived as not measured.

Automatic conversion script
Id: cif_fix_values 3008 2015-01-20 13:52:24Z robertas 
;
_cod_database_code 4314742

loop_
_symmetry_equiv_pos_as_xyz
'x, y, z'
'-x, -y, -z'

loop_
_atom_site_label
_atom_site_type_symbol
_atom_site_fract_x
_atom_site_fract_y
_atom_site_fract_z
_atom_site_U_iso_or_equiv
_atom_site_adp_type
_atom_site_occupancy
_atom_site_symmetry_multiplicity
_atom_site_calc_flag
_atom_site_refinement_flags
_atom_site_disorder_assembly
_atom_site_disorder_group
Pt Pt 0.22436(3) 0.45809(2) 0.953435(19) 0.02678(9) Uani 1 1 d . . .
N1 N 0.2045(6) 0.3633(6) 1.1240(4) 0.0327(12) Uani 1 1 d . . .
N2 N 0.2868(6) 0.6073(6) 1.0273(4) 0.0303(11) Uani 1 1 d . . .
N3 N 0.2725(6) 0.6030(5) 0.8131(4) 0.0305(11) Uani 1 1 d . . .
N4 N 0.2720(7) 0.6112(5) 0.6975(4) 0.0364(12) Uani 1 1 d . . .
N5 N 0.1660(6) 0.3069(5) 0.8722(4) 0.0323(11) Uani 1 1 d . . .
N6 N 0.1131(7) 0.1837(6) 0.9316(5) 0.0397(13) Uani 1 1 d . . .
C1 C 0.1610(8) 0.2336(7) 1.1684(6) 0.0408(16) Uani 1 1 d . . .
H1 H 0.1374 0.1751 1.1176 0.049 Uiso 1 1 calc R . .
C2 C 0.1500(9) 0.1840(8) 1.2852(6) 0.0519(19) Uani 1 1 d . . .
H2 H 0.1204 0.0925 1.3134 0.062 Uiso 1 1 calc R . .
C3 C 0.1819(10) 0.2673(9) 1.3608(7) 0.057(2) Uani 1 1 d . . .
H3 H 0.1737 0.2342 1.4412 0.068 Uiso 1 1 calc R . .
C4 C 0.2266(9) 0.4013(8) 1.3171(6) 0.0447(17) Uani 1 1 d . . .
H4 H 0.2488 0.4605 1.3677 0.054 Uiso 1 1 calc R . .
C5 C 0.2384(7) 0.4472(7) 1.1987(5) 0.0327(14) Uani 1 1 d . . .
C6 C 0.2881(8) 0.5881(7) 1.1448(5) 0.0321(14) Uani 1 1 d . . .
C7 C 0.3370(9) 0.6884(8) 1.1965(6) 0.0438(17) Uani 1 1 d . . .
H7 H 0.3392 0.6740 1.2776 0.053 Uiso 1 1 calc R . .
C8 C 0.3840(9) 0.8126(8) 1.1301(6) 0.0455(17) Uani 1 1 d . . .
H8 H 0.4190 0.8826 1.1659 0.055 Uiso 1 1 calc R . .
C9 C 0.3794(8) 0.8333(7) 1.0107(6) 0.0372(15) Uani 1 1 d . . .
H9 H 0.4097 0.9178 0.9647 0.045 Uiso 1 1 calc R . .
C10 C 0.3297(8) 0.7285(6) 0.9600(5) 0.0311(13) Uani 1 1 d . . .
C11 C 0.3202(7) 0.7234(6) 0.8379(5) 0.0285(13) Uani 1 1 d . . .
C12 C 0.3486(8) 0.8159(7) 0.7347(5) 0.0353(14) Uani 1 1 d . . .
H12 H 0.3814 0.9076 0.7239 0.042 Uiso 1 1 calc R . .
C13 C 0.3168(9) 0.7404(7) 0.6525(5) 0.0382(15) Uani 1 1 d . A .
C14 C 0.3279(13) 0.7841(9) 0.5245(7) 0.059(2) Uani 1 1 d . . .
C15 C 0.1779(9) 0.3031(7) 0.7590(6) 0.0392(15) Uani 1 1 d . . .
H15 H 0.2112 0.3763 0.7002 0.047 Uiso 1 1 calc R . .
C16 C 0.1344(10) 0.1766(7) 0.7410(7) 0.0479(18) Uani 1 1 d . . .
H16 H 0.1325 0.1451 0.6703 0.057 Uiso 1 1 calc R . .
C17 C 0.0940(9) 0.1068(7) 0.8513(6) 0.0438(17) Uani 1 1 d . . .
H17 H 0.0575 0.0161 0.8680 0.053 Uiso 1 1 calc R . .
F1 F 0.185(3) 0.799(3) 0.4717(19) 0.094(9) Uani 0.50 1 d P A 1
F2 F 0.402(4) 0.9007(19) 0.4920(13) 0.099(7) Uani 0.50 1 d P A 1
F3 F 0.447(3) 0.689(2) 0.474(2) 0.096(8) Uani 0.50 1 d P A 1
F1' F 0.210(4) 0.722(2) 0.4760(18) 0.096(8) Uani 0.50 1 d P A 2
F2' F 0.233(5) 0.920(2) 0.4996(14) 0.160(10) Uani 0.50 1 d P A 2
F3' F 0.472(3) 0.775(4) 0.4721(18) 0.162(16) Uani 0.50 1 d P A 2

loop_
_atom_site_aniso_label
_atom_site_aniso_U_11
_atom_site_aniso_U_22
_atom_site_aniso_U_33
_atom_site_aniso_U_23
_atom_site_aniso_U_13
_atom_site_aniso_U_12
Pt 0.02357(13) 0.02861(14) 0.02745(14) -0.00219(9) -0.00332(8) -0.00366(9)
N1 0.025(3) 0.042(3) 0.027(3) 0.003(2) -0.003(2) -0.003(2)
N2 0.023(2) 0.042(3) 0.026(3) -0.008(2) -0.0012(19) -0.002(2)
N3 0.030(3) 0.033(3) 0.028(3) -0.002(2) -0.006(2) -0.005(2)
N4 0.041(3) 0.040(3) 0.029(3) -0.004(2) -0.005(2) -0.008(2)
N5 0.032(3) 0.034(3) 0.031(3) -0.004(2) -0.002(2) -0.007(2)
N6 0.042(3) 0.035(3) 0.043(3) -0.001(3) -0.005(2) -0.012(3)
C1 0.035(4) 0.036(4) 0.047(4) 0.006(3) -0.007(3) -0.008(3)
C2 0.045(4) 0.057(5) 0.047(5) 0.012(4) -0.004(3) -0.012(4)
C3 0.056(5) 0.063(5) 0.042(5) 0.015(4) -0.001(4) -0.010(4)
C4 0.045(4) 0.058(5) 0.029(4) -0.005(3) -0.005(3) -0.002(3)
C5 0.023(3) 0.041(4) 0.033(4) -0.003(3) -0.004(2) -0.002(3)
C6 0.025(3) 0.039(4) 0.031(3) -0.007(3) -0.001(2) 0.000(3)
C7 0.039(4) 0.063(5) 0.030(4) -0.010(3) -0.002(3) -0.007(3)
C8 0.046(4) 0.049(4) 0.049(5) -0.026(4) -0.005(3) -0.008(3)
C9 0.033(3) 0.037(4) 0.043(4) -0.010(3) -0.003(3) -0.005(3)
C10 0.026(3) 0.032(3) 0.035(4) -0.003(3) -0.002(2) -0.006(3)
C11 0.027(3) 0.029(3) 0.030(3) -0.004(3) -0.003(2) -0.004(2)
C12 0.035(3) 0.032(3) 0.037(4) 0.000(3) -0.004(3) -0.006(3)
C13 0.048(4) 0.039(4) 0.026(3) 0.001(3) -0.004(3) -0.007(3)
C14 0.078(6) 0.056(6) 0.044(5) 0.000(4) -0.009(5) -0.021(5)
C15 0.047(4) 0.033(4) 0.036(4) -0.005(3) -0.004(3) -0.004(3)
C16 0.059(5) 0.037(4) 0.054(5) -0.018(3) -0.008(4) -0.010(3)
C17 0.049(4) 0.029(4) 0.055(5) -0.006(3) -0.008(3) -0.010(3)
F1 0.048(7) 0.17(2) 0.053(8) 0.031(14) -0.021(6) -0.017(13)
F2 0.18(2) 0.073(11) 0.044(7) 0.014(7) 0.015(12) -0.070(13)
F3 0.14(2) 0.105(11) 0.032(8) -0.016(8) 0.006(10) 0.022(11)
F1' 0.14(2) 0.132(18) 0.025(7) -0.003(10) -0.016(8) -0.055(15)
F2' 0.31(3) 0.090(13) 0.050(9) 0.017(8) -0.021(15) 0.030(19)
F3' 0.047(10) 0.37(5) 0.042(10) 0.03(3) 0.013(7) -0.05(3)

loop_
_atom_type_symbol
_atom_type_description
_atom_type_scat_dispersion_real
_atom_type_scat_dispersion_imag
_atom_type_scat_source
C C 0.0033 0.0016 'International Tables Vol C Tables 4.2.6.8 and 6.1.1.4'
H H 0.0000 0.0000 'International Tables Vol C Tables 4.2.6.8 and 6.1.1.4'
N N 0.0061 0.0033 'International Tables Vol C Tables 4.2.6.8 and 6.1.1.4'
F F 0.0171 0.0103 'International Tables Vol C Tables 4.2.6.8 and 6.1.1.4'
Pt Pt -1.7033 8.3905 'International Tables Vol C Tables 4.2.6.8 and 6.1.1.4'

loop_
_geom_angle_atom_site_label_1
_geom_angle_atom_site_label_2
_geom_angle_atom_site_label_3
_geom_angle
_geom_angle_site_symmetry_1
_geom_angle_site_symmetry_3
_geom_angle_publ_flag
N2 Pt N3 79.9(2) . . ?
N2 Pt N5 177.88(19) . . ?
N3 Pt N5 98.2(2) . . ?
N2 Pt N1 79.8(2) . . ?
N3 Pt N1 159.7(2) . . ?
N5 Pt N1 102.1(2) . . ?
C1 N1 C5 118.4(5) . . ?
C1 N1 Pt 128.2(5) . . ?
C5 N1 Pt 113.4(4) . . ?
C10 N2 C6 121.0(5) . . ?
C10 N2 Pt 119.1(4) . . ?
C6 N2 Pt 119.9(4) . . ?
N4 N3 C11 110.3(5) . . ?
N4 N3 Pt 135.9(4) . . ?
C11 N3 Pt 113.8(4) . . ?
C13 N4 N3 104.6(5) . . ?
C15 N5 N6 109.0(5) . . ?
C15 N5 Pt 129.0(4) . . ?
N6 N5 Pt 121.9(4) . . ?
C17 N6 N5 105.7(5) . . ?
N1 C1 C2 122.1(7) . . ?
C3 C2 C1 120.1(7) . . ?
C2 C3 C4 118.8(7) . . ?
C5 C4 C3 119.4(7) . . ?
N1 C5 C4 121.1(6) . . ?
N1 C5 C6 116.0(5) . . ?
C4 C5 C6 122.9(6) . . ?
C7 C6 N2 120.4(6) . . ?
C7 C6 C5 128.7(6) . . ?
N2 C6 C5 110.8(5) . . ?
C6 C7 C8 119.9(6) . . ?
C7 C8 C9 119.7(6) . . ?
C10 C9 C8 119.1(6) . . ?
N2 C10 C9 119.8(6) . . ?
N2 C10 C11 110.8(5) . . ?
C9 C10 C11 129.4(6) . . ?
N3 C11 C12 108.7(5) . . ?
N3 C11 C10 116.4(5) . . ?
C12 C11 C10 134.9(6) . . ?
C13 C12 C11 102.9(6) . . ?
N4 C13 C12 113.5(6) . . ?
N4 C13 C14 118.5(6) . . ?
C12 C13 C14 128.0(6) . . ?
F3' C14 F1 119.3(17) . . ?
F3' C14 F2 62.8(15) . . ?
F1 C14 F2 107.0(15) . . ?
F3' C14 F1' 110(2) . . ?
F1 C14 F1' 32.9(14) . . ?
F2 C14 F1' 133.4(13) . . ?
F3' C14 F3 40(2) . . ?
F1 C14 F3 104.8(18) . . ?
F2 C14 F3 102.3(14) . . ?
F1' C14 F3 79.3(16) . . ?
F3' C14 F2' 111.2(17) . . ?
F1 C14 F2' 62.6(14) . . ?
F2 C14 F2' 54.3(12) . . ?
F1' C14 F2' 95.5(15) . . ?
F3 C14 F2' 141.1(13) . . ?
F3' C14 C13 120.0(13) . . ?
F1 C14 C13 118.8(12) . . ?
F2 C14 C13 112.0(9) . . ?
F1' C14 C13 110.6(11) . . ?
F3 C14 C13 110.6(12) . . ?
F2' C14 C13 107.3(10) . . ?
N5 C15 C16 110.0(6) . . ?
C15 C16 C17 103.5(6) . . ?
N6 C17 C16 111.8(6) . . ?

loop_
_geom_bond_atom_site_label_1
_geom_bond_atom_site_label_2
_geom_bond_distance
_geom_bond_site_symmetry_2
_geom_bond_publ_flag
Pt N2 1.950(5) . ?
Pt N3 2.004(5) . ?
Pt N5 2.009(5) . ?
Pt N1 2.048(5) . ?
N1 C1 1.345(8) . ?
N1 C5 1.366(8) . ?
N2 C10 1.354(8) . ?
N2 C6 1.362(7) . ?
N3 N4 1.348(6) . ?
N3 C11 1.358(7) . ?
N4 C13 1.345(8) . ?
N5 C15 1.334(8) . ?
N5 N6 1.362(7) . ?
N6 C17 1.337(8) . ?
C1 C2 1.369(9) . ?
C2 C3 1.364(11) . ?
C3 C4 1.384(10) . ?
C4 C5 1.381(8) . ?
C5 C6 1.482(8) . ?
C6 C7 1.345(9) . ?
C7 C8 1.383(10) . ?
C8 C9 1.384(9) . ?
C9 C10 1.378(8) . ?
C10 C11 1.455(8) . ?
C11 C12 1.389(8) . ?
C12 C13 1.372(9) . ?
C13 C14 1.485(9) . ?
C14 F3' 1.180(19) . ?
C14 F1 1.25(2) . ?
C14 F2 1.309(16) . ?
C14 F1' 1.35(2) . ?
C14 F3 1.36(2) . ?
C14 F2' 1.39(2) . ?
C15 C16 1.372(9) . ?
C16 C17 1.377(9) . ?
